data_1556515
loop_
_publ_author_name
'Von Pilgrim, M.'
'Mondeshki, M.'
'Klett, J.'

_publ_section_title
;
 [Bis(Trimethylsilyl)Methyl]Lithium and -Sodium: Solubility in Alkanes and
 Complexes with O- and N- Donor Ligands
;
_journal_name_full Inorganics
_journal_page_first 39
_journal_paper_doi 10.3390/inorganics5020039
_journal_volume 5
_journal_year 2017
_chemical_formula_sum 'C11 H27 Li O Si2'
_chemical_formula_weight 238.44
_space_group_crystal_system monoclinic
_space_group_IT_number 14
_space_group_name_Hall '-P 2yn'
_space_group_name_H-M_alt 'P 1 21/n 1'
_atom_sites_solution_hydrogens mixed
_cell_angle_alpha 90
_cell_angle_beta 92.527(2)
_cell_angle_gamma 90
_cell_formula_units_Z 4
_cell_length_a 9.4930(9)
_cell_length_b 9.9165(9)
_cell_length_c 16.7191(14)
_cell_measurement_reflns_used 9879
_cell_measurement_temperature 296(2)
_cell_measurement_theta_max 27.6111
_cell_measurement_theta_min 2.3885
_cell_volume 1572.4(2)
_computing_structure_refinement 'SHELXL-2013 (Sheldrick, 2013)'
_diffrn_ambient_temperature 296(2)
_diffrn_measured_fraction_theta_full 1.000
_diffrn_measured_fraction_theta_max 0.994
_diffrn_measurement_device_type 'Bruker SMART'
_diffrn_radiation_type MoK\a
_diffrn_radiation_wavelength 0.71073
_diffrn_reflns_av_R_equivalents 0.0799
_diffrn_reflns_av_unetI/netI 0.0287
_diffrn_reflns_Laue_measured_fraction_full 1.000
_diffrn_reflns_Laue_measured_fraction_max 0.994
_diffrn_reflns_limit_h_max 12
_diffrn_reflns_limit_h_min -12
_diffrn_reflns_limit_k_max 13
_diffrn_reflns_limit_k_min -13
_diffrn_reflns_limit_l_max 22
_diffrn_reflns_limit_l_min -22
_diffrn_reflns_number 51345
_diffrn_reflns_point_group_measured_fraction_full 1.000
_diffrn_reflns_point_group_measured_fraction_max 0.994
_diffrn_reflns_theta_full 25.242
_diffrn_reflns_theta_max 27.996
_diffrn_reflns_theta_min 2.389
_exptl_absorpt_coefficient_mu 0.203
_exptl_absorpt_correction_T_max 0.945
_exptl_absorpt_correction_T_min 0.930
_exptl_absorpt_correction_type multi-scan
_exptl_crystal_colour colourless
_exptl_crystal_density_diffrn 1.007
_exptl_crystal_description block
_exptl_crystal_F_000 528
_exptl_crystal_size_max 0.66
_exptl_crystal_size_mid 0.30
_exptl_crystal_size_min 0.28
_refine_diff_density_max 0.369
_refine_diff_density_min -0.161
_refine_diff_density_rms 0.039
_refine_ls_extinction_coef .
_refine_ls_extinction_method none
_refine_ls_goodness_of_fit_ref 1.042
_refine_ls_hydrogen_treatment mixed
_refine_ls_matrix_type full
_refine_ls_number_parameters 192
_refine_ls_number_reflns 3766
_refine_ls_number_restraints 14
_refine_ls_restrained_S_all 1.043
_refine_ls_R_factor_all 0.0428
_refine_ls_R_factor_gt 0.0320
_refine_ls_shift/su_max 0.004
_refine_ls_shift/su_mean 0.000
_refine_ls_structure_factor_coef Fsqd
_refine_ls_weighting_details 'w=1/[\s^2^(Fo^2^)+(0.0570P)^2^+0.1010P] where P=(Fo^2^+2Fc^2^)/3'
_refine_ls_weighting_scheme calc
_refine_ls_wR_factor_gt 0.0898
_refine_ls_wR_factor_ref 0.0964
_reflns_Friedel_coverage 0.000
_reflns_Friedel_fraction_full .
_reflns_Friedel_fraction_max .
_reflns_number_gt 3040
_reflns_number_total 3766
_reflns_threshold_expression 'I > 2\s(I)'
_cod_data_source_file 1a.cif
_cod_data_source_block JKM15
_cod_original_sg_symbol_H-M 'P 21/n'
_cod_database_code 1556515
_shelx_space_group_comment
;
The symmetry employed for this shelxl refinement is uniquely defined
by the following loop, which should always be used as a source of
symmetry information in preference to the above space-group names.
They are only intended as comments.
;

loop_
_space_group_symop_operation_xyz
'x, y, z'
'-x+1/2, y+1/2, -z+1/2'
'-x, -y, -z'
'x-1/2, -y-1/2, z-1/2'

loop_
_atom_site_label
_atom_site_type_symbol
_atom_site_fract_x
_atom_site_fract_y
_atom_site_fract_z
_atom_site_U_iso_or_equiv
_atom_site_adp_type
_atom_site_occupancy
_atom_site_site_symmetry_order
_atom_site_calc_flag
_atom_site_refinement_flags_posn
_atom_site_refinement_flags_adp
_atom_site_refinement_flags_occupancy
_atom_site_disorder_assembly
_atom_site_disorder_group
Li1 Li -0.1036(2) 0.0607(2) 0.01694(13) 0.0386(5) Uani 1 1 d D . . . .
C1 C 0.02402(13) -0.04876(12) 0.10918(7) 0.0290(2) Uani 1 1 d . . . . .
H1 H 0.0859(17) -0.1100(16) 0.1021(10) 0.048(4) Uiso 1 1 d . . . . .
Si11 Si 0.12015(3) 0.09145(4) 0.15797(2) 0.03150(11) Uani 1 1 d . . . . .
C111 C 0.25512(18) 0.04301(19) 0.23850(11) 0.0617(5) Uani 1 1 d . . . . .
H11A H 0.2115 -0.0117 0.2778 0.093 Uiso 1 1 calc R U . . .
H11B H 0.2932 0.1230 0.2636 0.093 Uiso 1 1 calc R U . . .
H11C H 0.3297 -0.0070 0.2153 0.093 Uiso 1 1 calc R U . . .
C112 C 0.22450(18) 0.18947(18) 0.08445(9) 0.0555(4) Uani 1 1 d . . . . .
H11D H 0.2912 0.1307 0.0606 0.083 Uiso 1 1 calc R U . . .
H11E H 0.2738 0.2616 0.1118 0.083 Uiso 1 1 calc R U . . .
H11F H 0.1617 0.2261 0.0434 0.083 Uiso 1 1 calc R U . . .
C113 C -0.00363(17) 0.21616(15) 0.20194(10) 0.0504(4) Uani 1 1 d . . . . .
H11G H -0.0459 0.1767 0.2475 0.076 Uiso 1 1 calc R U . . .
H11H H -0.0760 0.2398 0.1625 0.076 Uiso 1 1 calc R U . . .
H11I H 0.0477 0.2956 0.2183 0.076 Uiso 1 1 calc R U . . .
Si12 Si -0.11135(4) -0.13255(3) 0.16682(2) 0.03146(11) Uani 1 1 d . . . . .
C121 C -0.08034(16) -0.13628(16) 0.27929(8) 0.0473(4) Uani 1 1 d . . . . .
H12A H 0.0058 -0.1835 0.2926 0.071 Uiso 1 1 calc R U . . .
H12B H -0.1574 -0.1816 0.3031 0.071 Uiso 1 1 calc R U . . .
H12C H -0.0737 -0.0457 0.2993 0.071 Uiso 1 1 calc R U . . .
C122 C -0.28994(14) -0.05165(15) 0.14923(9) 0.0427(3) Uani 1 1 d . . . . .
H12D H -0.3207 -0.0628 0.0942 0.064 Uiso 1 1 calc R U . . .
H12E H -0.2836 0.0427 0.1616 0.064 Uiso 1 1 calc R U . . .
H12F H -0.3564 -0.0937 0.1829 0.064 Uiso 1 1 calc R U . . .
C123 C -0.13189(16) -0.31569(14) 0.13828(9) 0.0444(3) Uani 1 1 d . . . . .
H12G H -0.0446 -0.3622 0.1497 0.067 Uiso 1 1 calc R U . . .
H12H H -0.1568 -0.3225 0.0822 0.067 Uiso 1 1 calc R U . . .
H12I H -0.2048 -0.3557 0.1685 0.067 Uiso 1 1 calc R U . . .
O1 O -0.2430(10) 0.2045(8) 0.0244(12) 0.0337(14) Uani 0.53 1 d D . P A 1
C11 C -0.3846(9) 0.1906(9) -0.0128(6) 0.074(3) Uani 0.53 1 d D . P A 1
H11J H -0.4474 0.1542 0.0260 0.089 Uiso 0.53 1 calc R U P A 1
H11K H -0.3820 0.1277 -0.0571 0.089 Uiso 0.53 1 calc R U P A 1
C12 C -0.4392(7) 0.3199(7) -0.0419(5) 0.078(2) Uani 0.53 1 d D . P A 1
H12J H -0.4474 0.3206 -0.0999 0.094 Uiso 0.53 1 calc R U P A 1
H12K H -0.5312 0.3376 -0.0212 0.094 Uiso 0.53 1 calc R U P A 1
C13 C -0.3395(6) 0.4181(5) -0.0134(3) 0.0501(11) Uani 0.53 1 d D . P A 1
H13A H -0.3684 0.4581 0.0362 0.060 Uiso 0.53 1 calc R U P A 1
H13B H -0.3287 0.4889 -0.0527 0.060 Uiso 0.53 1 calc R U P A 1
C14 C -0.2078(11) 0.3416(10) -0.0006(7) 0.054(2) Uani 0.53 1 d D . P A 1
H14A H -0.1571 0.3388 -0.0497 0.065 Uiso 0.53 1 calc R U P A 1
H14B H -0.1481 0.3848 0.0405 0.065 Uiso 0.53 1 calc R U P A 1
O1A O -0.2324(11) 0.2099(10) 0.0126(13) 0.041(3) Uani 0.47 1 d D . P A 2
C11A C -0.3804(10) 0.1899(7) -0.0046(6) 0.044(2) Uani 0.47 1 d D . P A 2
H11L H -0.4348 0.1983 0.0429 0.052 Uiso 0.47 1 calc R U P A 2
H11M H -0.3998 0.1035 -0.0301 0.052 Uiso 0.47 1 calc R U P A 2
C12A C -0.4058(8) 0.3057(8) -0.0614(4) 0.068(2) Uani 0.47 1 d D . P A 2
H12L H -0.3959 0.2764 -0.1162 0.081 Uiso 0.47 1 calc R U P A 2
H12M H -0.5001 0.3415 -0.0564 0.081 Uiso 0.47 1 calc R U P A 2
C13A C -0.3009(9) 0.4079(8) -0.0400(5) 0.091(3) Uani 0.47 1 d D . P A 2
H13C H -0.3458 0.4832 -0.0142 0.109 Uiso 0.47 1 calc R U P A 2
H13D H -0.2585 0.4411 -0.0879 0.109 Uiso 0.47 1 calc R U P A 2
C14A C -0.1899(12) 0.3492(9) 0.0154(8) 0.0451(19) Uani 0.47 1 d D . P A 2
H14C H -0.0962 0.3618 -0.0043 0.054 Uiso 0.47 1 calc R U P A 2
H14D H -0.1935 0.3863 0.0689 0.054 Uiso 0.47 1 calc R U P A 2

loop_
_atom_site_aniso_label
_atom_site_aniso_U_11
_atom_site_aniso_U_22
_atom_site_aniso_U_33
_atom_site_aniso_U_23
_atom_site_aniso_U_13
_atom_site_aniso_U_12
Li1 0.0355(11) 0.0427(12) 0.0378(12) 0.0022(9) 0.0024(9) 0.0134(9)
C1 0.0293(6) 0.0273(6) 0.0305(6) -0.0007(5) 0.0027(5) 0.0008(5)
Si11 0.03029(18) 0.0345(2) 0.02947(19) -0.00107(13) -0.00103(13) -0.00383(13)
C111 0.0516(9) 0.0728(12) 0.0585(10) 0.0129(9) -0.0228(8) -0.0099(8)
C112 0.0593(9) 0.0615(10) 0.0460(9) 0.0010(7) 0.0044(7) -0.0283(8)
C113 0.0538(9) 0.0425(8) 0.0548(9) -0.0187(7) 0.0017(7) -0.0018(7)
Si12 0.03377(19) 0.03111(19) 0.02945(19) 0.00390(13) 0.00091(13) -0.00298(13)
C121 0.0507(8) 0.0559(9) 0.0352(7) 0.0074(6) 0.0027(6) -0.0074(7)
C122 0.0354(7) 0.0456(8) 0.0476(8) 0.0101(6) 0.0058(6) -0.0025(6)
C123 0.0528(8) 0.0338(7) 0.0463(8) 0.0056(6) -0.0001(6) -0.0074(6)
O1 0.0299(19) 0.028(2) 0.044(4) 0.0060(17) 0.011(2) 0.0065(12)
C11 0.026(4) 0.082(6) 0.113(7) 0.003(5) -0.017(4) 0.004(3)
C12 0.054(2) 0.049(3) 0.132(6) 0.030(3) 0.006(3) 0.020(2)
C13 0.067(3) 0.0315(16) 0.051(3) -0.0003(17) -0.0035(19) 0.0143(17)
C14 0.045(3) 0.048(3) 0.070(5) -0.008(3) 0.000(3) -0.003(2)
O1A 0.032(2) 0.043(3) 0.048(6) 0.0094(19) 0.010(3) 0.0092(18)
C11A 0.049(5) 0.032(3) 0.050(3) 0.012(2) 0.000(3) 0.015(3)
C12A 0.086(5) 0.054(3) 0.058(3) -0.009(2) -0.041(4) 0.032(3)
C13A 0.123(7) 0.063(4) 0.085(5) 0.032(4) -0.006(4) 0.028(4)
C14A 0.051(3) 0.027(3) 0.058(4) 0.004(2) -0.001(3) -0.001(2)

loop_
_atom_type_symbol
_atom_type_description
_atom_type_scat_dispersion_real
_atom_type_scat_dispersion_imag
_atom_type_scat_source
C C 0.0033 0.0016 'International Tables Vol C Tables 4.2.6.8 and 6.1.1.4'
H H 0.0000 0.0000 'International Tables Vol C Tables 4.2.6.8 and 6.1.1.4'
Li Li -0.0003 0.0001 'International Tables Vol C Tables 4.2.6.8 and 6.1.1.4'
O O 0.0106 0.0060 'International Tables Vol C Tables 4.2.6.8 and 6.1.1.4'
Si Si 0.0817 0.0704 'International Tables Vol C Tables 4.2.6.8 and 6.1.1.4'

loop_
_geom_angle_atom_site_label_1
_geom_angle_atom_site_label_2
_geom_angle_atom_site_label_3
_geom_angle
_geom_angle_site_symmetry_1
_geom_angle_site_symmetry_3
O1A Li1 C1 137.4(7) . .
O1 Li1 C1 131.9(6) . .
O1A Li1 C1 104.0(7) . 3
O1 Li1 C1 110.5(6) . 3
C1 Li1 C1 115.36(10) . 3
O1A Li1 Li1 155.1(6) . 3
O1 Li1 Li1 161.4(5) . 3
C1 Li1 Li1 59.09(9) . 3
C1 Li1 Li1 56.27(9) 3 3
O1A Li1 Si11 111.4(5) . .
O1 Li1 Si11 108.7(5) . .
C1 Li1 Si11 35.32(5) . .
C1 Li1 Si11 117.59(9) 3 .
Li1 Li1 Si11 71.87(10) 3 .
O1A Li1 Si12 117.5(6) . .
O1 Li1 Si12 110.7(6) . .
C1 Li1 Si12 34.66(5) . .
C1 Li1 Si12 136.43(9) 3 .
Li1 Li1 Si12 86.04(11) 3 .
Si11 Li1 Si12 59.88(4) . .
Si11 C1 Si12 117.06(7) . .
Si11 C1 Li1 100.67(8) . .
Si12 C1 Li1 102.35(8) . .
Si11 C1 Li1 105.81(8) . 3
Si12 C1 Li1 136.98(9) . 3
Li1 C1 Li1 64.64(10) . 3
C1 Si11 C113 111.44(6) . .
C1 Si11 C111 115.77(7) . .
C113 Si11 C111 107.84(8) . .
C1 Si11 C112 111.52(6) . .
C113 Si11 C112 105.78(8) . .
C111 Si11 C112 103.76(8) . .
C1 Si11 Li1 44.00(6) . .
C113 Si11 Li1 86.75(6) . .
C111 Si11 Li1 159.51(7) . .
C112 Si11 Li1 85.26(7) . .
C1 Si12 C123 111.69(6) . .
C1 Si12 C122 111.73(6) . .
C123 Si12 C122 106.73(7) . .
C1 Si12 C121 116.64(6) . .
C123 Si12 C121 104.04(7) . .
C122 Si12 C121 105.23(7) . .
C1 Si12 Li1 42.99(5) . .
C123 Si12 Li1 112.92(6) . .
C122 Si12 Li1 70.77(6) . .
C121 Si12 Li1 142.46(7) . .
C11 O1 C14 100.6(9) . .
C11 O1 Li1 121.1(7) . .
C14 O1 Li1 119.7(8) . .
O1 C11 C12 111.4(8) . .
C13 C12 C11 105.6(6) . .
C12 C13 C14 104.2(6) . .
O1 C14 C13 108.5(7) . .
C14A O1A C11A 114.2(8) . .
C14A O1A Li1 124.2(8) . .
C11A O1A Li1 121.1(7) . .
O1A C11A C12A 98.5(9) . .
C13A C12A C11A 106.7(6) . .
C12A C13A C14A 109.8(7) . .
O1A C14A C13A 99.5(10) . .

loop_
_geom_bond_atom_site_label_1
_geom_bond_atom_site_label_2
_geom_bond_distance
_geom_bond_site_symmetry_2
Li1 O1A 1.919(9) .
Li1 O1 1.953(8) .
Li1 C1 2.204(2) .
Li1 C1 2.274(3) 3
Li1 Li1 2.395(4) 3
Li1 Si11 3.118(2) .
Li1 Si12 3.158(2) .
C1 Si11 1.8346(12) .
C1 Si12 1.8383(12) .
C1 Li1 2.274(3) 3
Si11 C113 1.8780(15) .
Si11 C111 1.8796(15) .
Si11 C112 1.8826(15) .
Si12 C123 1.8857(14) .
Si12 C122 1.8868(14) .
Si12 C121 1.8909(15) .
O1 C11 1.462(9) .
O1 C14 1.466(10) .
C11 C12 1.458(9) .
C12 C13 1.424(8) .
C13 C14 1.470(9) .
O1A C14A 1.439(10) .
O1A C11A 1.435(10) .
C11A C12A 1.503(8) .
C12A C13A 1.454(9) .
C13A C14A 1.490(10) .
